data_2226183
loop_
_publ_author_name
'Ravindran Durai Nayagam, B.'
'Jebas, Samuel Robinson'
'Kalavathy, D.'
'Murugesan, R.'
'Schollmeyer, Dieter'

_publ_section_title
;
 Tetra-\m-chlorido-bis(18-crown-6)platinum(II)dipotassium(I)
;
_journal_coeditor_code IS2544
_journal_issue 6
_journal_name_full 'Acta Crystallographica Section E'
_journal_page_first m667
_journal_paper_doi 10.1107/S1600536810016648
_journal_volume 66
_journal_year 2010
_chemical_formula_iupac '[K2 Pt Cl4 (C12 H24 O6)2]'
_chemical_formula_moiety 'C24 H48 Cl4 K2 O12 Pt'
_chemical_formula_sum 'C24 H48 Cl4 K2 O12 Pt'
_chemical_formula_weight 943.71
_chemical_name_systematic
;
Tetra-\m-chlorido-bis(18-crown-6)platinum(II)dipotassium(I)
;
_space_group_IT_number 14
_symmetry_cell_setting monoclinic
_symmetry_space_group_name_Hall '-P 2ybc'
_symmetry_space_group_name_H-M 'P 1 21/c 1'
_atom_sites_solution_hydrogens geom
_atom_sites_solution_primary direct
_atom_sites_solution_secondary difmap
_audit_creation_method SHELXL-97
_cell_angle_alpha 90.00
_cell_angle_beta 107.3248(11)
_cell_angle_gamma 90.00
_cell_formula_units_Z 2
_cell_length_a 11.6307(6)
_cell_length_b 8.4715(4)
_cell_length_c 19.1586(9)
_cell_measurement_reflns_used 8198
_cell_measurement_temperature 173(2)
_cell_measurement_theta_max 27.8
_cell_measurement_theta_min 2.6
_cell_volume 1802.05(15)
_computing_cell_refinement '<i>APEX2</i> (Bruker, 2008)'
_computing_data_collection '<i>APEX2</i> (Bruker, 2008)'
_computing_data_reduction '<i>APEX2</i> (Bruker, 2008)'
_computing_molecular_graphics '<i>SHELXTL</i> (Sheldrick, 2008)'
_computing_publication_material
;
<i>SHELXTL</i> (Sheldrick, 2008) and <i>PLATON</i> (Spek, 2009)
;
_computing_structure_refinement '<i>SHELXL97</i> (Sheldrick, 2008)'
_computing_structure_solution '<i>SHELXS97</i> (Sheldrick, 2008)'
_diffrn_ambient_temperature 173(2)
_diffrn_measured_fraction_theta_full 0.997
_diffrn_measured_fraction_theta_max 0.997
_diffrn_measurement_device '\k-geometry diffractometer'
_diffrn_measurement_device_type 'Bruker SMART APEXII CCD'
_diffrn_measurement_method '\w scan'
_diffrn_radiation_monochromator graphite
_diffrn_radiation_type MoK\a
_diffrn_radiation_wavelength 0.71073
_diffrn_reflns_av_R_equivalents 0.0362
_diffrn_reflns_av_sigmaI/netI 0.0333
_diffrn_reflns_limit_h_max 15
_diffrn_reflns_limit_h_min -11
_diffrn_reflns_limit_k_max 10
_diffrn_reflns_limit_k_min -11
_diffrn_reflns_limit_l_max 25
_diffrn_reflns_limit_l_min -24
_diffrn_reflns_number 15436
_diffrn_reflns_theta_full 27.80
_diffrn_reflns_theta_max 27.80
_diffrn_reflns_theta_min 1.83
_exptl_absorpt_coefficient_mu 4.474
_exptl_absorpt_correction_T_max 0.699
_exptl_absorpt_correction_T_min 0.409
_exptl_absorpt_correction_type multi-scan
_exptl_absorpt_process_details '(<i>SADABS</i>; Bruker, 2008)'
_exptl_crystal_colour orange
_exptl_crystal_density_diffrn 1.739
_exptl_crystal_density_method 'not measured'
_exptl_crystal_description plate
_exptl_crystal_F_000 944
_exptl_crystal_size_max 0.39
_exptl_crystal_size_mid 0.37
_exptl_crystal_size_min 0.08
_refine_diff_density_max 1.357
_refine_diff_density_min -0.843
_refine_ls_extinction_method none
_refine_ls_goodness_of_fit_ref 1.036
_refine_ls_hydrogen_treatment constr
_refine_ls_matrix_type full
_refine_ls_number_parameters 196
_refine_ls_number_reflns 4252
_refine_ls_number_restraints 0
_refine_ls_restrained_S_all 1.036
_refine_ls_R_factor_all 0.0259
_refine_ls_R_factor_gt 0.0203
_refine_ls_shift/su_max 0.000
_refine_ls_shift/su_mean 0.000
_refine_ls_structure_factor_coef Fsqd
_refine_ls_weighting_details 'calc w=1/[\s^2^(Fo^2^)+(0.0229P)^2^+0.3938P] where P=(Fo^2^+2Fc^2^)/3'
_refine_ls_weighting_scheme calc
_refine_ls_wR_factor_obs 0.0500
_refine_ls_wR_factor_ref 0.0525
_reflns_number_gt 3659
_reflns_number_total 4252
_reflns_threshold_expression I>2\s(I)
_cod_data_source_file is2544.cif
_cod_data_source_block I
_cod_original_sg_symbol_H-M 'P 21/c'
_cod_database_code 2226183
_cod_database_fobs_code 2226183

loop_
_symmetry_equiv_pos_as_xyz
'x, y, z'
'-x, y+1/2, -z+1/2'
'-x, -y, -z'
'x, -y-1/2, z-1/2'

loop_
_atom_site_type_symbol
_atom_site_label
_atom_site_fract_x
_atom_site_fract_y
_atom_site_fract_z
_atom_site_U_iso_or_equiv
_atom_site_adp_type
_atom_site_calc_flag
_atom_site_refinement_flags
_atom_site_occupancy
_atom_site_disorder_assembly
_atom_site_disorder_group
Pt Pt1 0.5000 0.0000 0.5000 0.01602(5) Uani d S 1 . .
Cl Cl11 0.54452(6) 0.02672(7) 0.39113(3) 0.02592(13) Uani d . 1 . .
Cl Cl12 0.41425(5) -0.24295(6) 0.46094(3) 0.02923(14) Uani d . 1 . .
K K1 0.26519(5) -0.03222(6) 0.32365(3) 0.02257(11) Uani d . 1 . .
O O1 0.30996(16) 0.0581(2) 0.19194(9) 0.0281(4) Uani d . 1 . .
C C2 0.2692(3) -0.0325(3) 0.12656(15) 0.0303(6) Uani d . 1 . .
H H2A 0.3292 -0.0280 0.0992 0.036 Uiso calc R 1 . .
H H2B 0.1922 0.0108 0.0950 0.036 Uiso calc R 1 . .
C C3 0.2521(2) -0.1987(3) 0.14642(15) 0.0309(6) Uani d . 1 . .
H H3A 0.2285 -0.2648 0.1018 0.037 Uiso calc R 1 . .
H H3B 0.3285 -0.2405 0.1794 0.037 Uiso calc R 1 . .
O O4 0.16047(14) -0.20461(18) 0.18204(9) 0.0248(4) Uani d . 1 . .
C C5 0.1404(2) -0.3633(3) 0.20022(14) 0.0283(5) Uani d . 1 . .
H H5A 0.2162 -0.4091 0.2321 0.034 Uiso calc R 1 . .
H H5B 0.1135 -0.4278 0.1552 0.034 Uiso calc R 1 . .
C C6 0.0464(2) -0.3648(3) 0.23892(14) 0.0284(5) Uani d . 1 . .
H H6A -0.0265 -0.3084 0.2095 0.034 Uiso calc R 1 . .
H H6B 0.0237 -0.4749 0.2461 0.034 Uiso calc R 1 . .
O O7 0.09465(14) -0.28863(19) 0.30812(9) 0.0246(4) Uani d . 1 . .
C C8 0.0148(2) -0.2960(3) 0.35139(14) 0.0288(5) Uani d . 1 . .
H H8A -0.0051 -0.4073 0.3586 0.035 Uiso calc R 1 . .
H H8B -0.0609 -0.2394 0.3267 0.035 Uiso calc R 1 . .
C C9 0.0756(2) -0.2208(3) 0.42348(14) 0.0282(5) Uani d . 1 . .
H H9A 0.0269 -0.2367 0.4574 0.034 Uiso calc R 1 . .
H H9B 0.1557 -0.2693 0.4454 0.034 Uiso calc R 1 . .
O O10 0.08862(15) -0.0570(2) 0.41216(9) 0.0254(4) Uani d . 1 . .
C C11 0.1541(2) 0.0232(3) 0.47782(14) 0.0262(5) Uani d . 1 . .
H H11A 0.2357 -0.0229 0.4971 0.031 Uiso calc R 1 . .
H H11B 0.1120 0.0111 0.5154 0.031 Uiso calc R 1 . .
C C12 0.1632(2) 0.1943(3) 0.46078(13) 0.0273(5) Uani d . 1 . .
H H12A 0.0816 0.2389 0.4392 0.033 Uiso calc R 1 . .
H H12B 0.2029 0.2530 0.5063 0.033 Uiso calc R 1 . .
O O13 0.23094(14) 0.21061(18) 0.41091(9) 0.0236(3) Uani d . 1 . .
C C14 0.2572(2) 0.3712(3) 0.39951(14) 0.0298(6) Uani d . 1 . .
H H14A 0.2893 0.4253 0.4472 0.036 Uiso calc R 1 . .
H H14B 0.1826 0.4261 0.3714 0.036 Uiso calc R 1 . .
C C15 0.3480(2) 0.3772(3) 0.35834(13) 0.0272(5) Uani d . 1 . .
H H15A 0.3687 0.4883 0.3515 0.033 Uiso calc R 1 . .
H H15B 0.4225 0.3219 0.3863 0.033 Uiso calc R 1 . .
O O16 0.29863(14) 0.30278(19) 0.28855(8) 0.0236(3) Uani d . 1 . .
C C17 0.3846(2) 0.3012(3) 0.24896(13) 0.0266(5) Uani d . 1 . .
H H17A 0.4588 0.2467 0.2780 0.032 Uiso calc R 1 . .
H H17B 0.4061 0.4108 0.2399 0.032 Uiso calc R 1 . .
C C18 0.3329(2) 0.2174(3) 0.17747(13) 0.0273(5) Uani d . 1 . .
H H18A 0.2572 0.2693 0.1490 0.033 Uiso calc R 1 . .
H H18B 0.3905 0.2215 0.1485 0.033 Uiso calc R 1 . .

loop_
_atom_site_aniso_label
_atom_site_aniso_U_11
_atom_site_aniso_U_22
_atom_site_aniso_U_33
_atom_site_aniso_U_12
_atom_site_aniso_U_13
_atom_site_aniso_U_23
Pt1 0.01708(7) 0.01474(7) 0.01610(7) 0.00102(4) 0.00471(5) -0.00062(4)
Cl11 0.0269(3) 0.0326(3) 0.0206(3) 0.0012(2) 0.0107(2) 0.0011(2)
Cl12 0.0358(3) 0.0177(3) 0.0297(3) -0.0051(2) 0.0027(3) -0.0029(2)
K1 0.0248(2) 0.0219(2) 0.0211(3) -0.00083(19) 0.0071(2) -0.00075(19)
O1 0.0399(10) 0.0250(8) 0.0213(9) -0.0081(8) 0.0118(8) -0.0018(7)
C2 0.0367(14) 0.0370(14) 0.0213(13) -0.0061(11) 0.0147(11) -0.0064(11)
C3 0.0316(13) 0.0306(13) 0.0328(14) 0.0011(10) 0.0132(11) -0.0107(11)
O4 0.0261(8) 0.0193(8) 0.0309(9) 0.0000(6) 0.0112(7) -0.0024(7)
C5 0.0355(13) 0.0200(11) 0.0265(13) -0.0018(10) 0.0044(11) -0.0054(10)
C6 0.0291(13) 0.0220(12) 0.0290(13) -0.0086(9) 0.0010(10) -0.0006(10)
O7 0.0228(8) 0.0271(8) 0.0241(9) -0.0059(7) 0.0075(7) -0.0039(7)
C8 0.0262(12) 0.0230(12) 0.0408(15) -0.0018(9) 0.0155(11) 0.0009(11)
C9 0.0323(13) 0.0245(12) 0.0325(14) 0.0018(10) 0.0168(11) 0.0076(11)
O10 0.0289(9) 0.0223(8) 0.0227(9) 0.0011(7) 0.0041(7) 0.0031(7)
C11 0.0274(12) 0.0347(13) 0.0170(12) 0.0018(10) 0.0072(10) 0.0020(10)
C12 0.0320(13) 0.0310(13) 0.0212(12) 0.0010(10) 0.0113(10) -0.0065(10)
O13 0.0309(9) 0.0193(8) 0.0234(8) -0.0004(6) 0.0123(7) -0.0019(7)
C14 0.0446(15) 0.0185(11) 0.0271(14) 0.0013(10) 0.0117(12) -0.0030(10)
C15 0.0358(13) 0.0193(11) 0.0251(13) -0.0070(10) 0.0068(11) -0.0024(10)
O16 0.0256(8) 0.0266(8) 0.0187(8) -0.0045(7) 0.0069(7) -0.0010(7)
C17 0.0290(12) 0.0272(12) 0.0249(13) -0.0063(10) 0.0103(10) 0.0025(10)
C18 0.0350(13) 0.0274(12) 0.0225(12) -0.0037(10) 0.0130(11) 0.0037(10)

loop_
_atom_type_symbol
_atom_type_description
_atom_type_scat_dispersion_real
_atom_type_scat_dispersion_imag
_atom_type_scat_source
C C 0.0033 0.0016 'International Tables Vol C Tables 4.2.6.8 and 6.1.1.4'
H H 0.0000 0.0000 'International Tables Vol C Tables 4.2.6.8 and 6.1.1.4'
Cl Cl 0.1484 0.1585 'International Tables Vol C Tables 4.2.6.8 and 6.1.1.4'
K K 0.2009 0.2494 'International Tables Vol C Tables 4.2.6.8 and 6.1.1.4'
O O 0.0106 0.0060 'International Tables Vol C Tables 4.2.6.8 and 6.1.1.4'
Pt Pt -1.7033 8.3905 'International Tables Vol C Tables 4.2.6.8 and 6.1.1.4'

loop_
_geom_angle_atom_site_label_1
_geom_angle_atom_site_label_2
_geom_angle_atom_site_label_3
_geom_angle_site_symmetry_1
_geom_angle_site_symmetry_3
_geom_angle
_geom_angle_publ_flag
Cl11 Pt1 Cl11 3_656 . 180.0 ?
Cl11 Pt1 Cl12 3_656 3_656 89.20(2) ?
Cl11 Pt1 Cl12 . 3_656 90.80(2) ?
Cl11 Pt1 Cl12 3_656 . 90.80(2) ?
Cl11 Pt1 Cl12 . . 89.20(2) ?
Cl12 Pt1 Cl12 3_656 . 180.0 ?
Cl11 Pt1 K1 3_656 3_656 58.669(18) ?
Cl11 Pt1 K1 . 3_656 121.331(18) ?
Cl12 Pt1 K1 3_656 3_656 60.300(17) ?
Cl12 Pt1 K1 . 3_656 119.700(17) ?
Cl11 Pt1 K1 3_656 . 121.331(18) ?
Cl11 Pt1 K1 . . 58.669(18) ?
Cl12 Pt1 K1 3_656 . 119.700(17) ?
Cl12 Pt1 K1 . . 60.300(17) ?
K1 Pt1 K1 3_656 . 180.0 ?
Pt1 Cl11 K1 . . 82.76(2) ?
Pt1 Cl12 K1 . . 81.170(19) ?
O13 K1 O1 . . 115.95(5) ?
O13 K1 O7 . . 113.84(5) ?
O1 K1 O7 . . 114.43(5) ?
O13 K1 O16 . . 58.38(5) ?
O1 K1 O16 . . 57.87(5) ?
O7 K1 O16 . . 145.64(5) ?
O13 K1 O4 . . 145.00(5) ?
O1 K1 O4 . . 57.21(5) ?
O7 K1 O4 . . 57.39(5) ?
O16 K1 O4 . . 107.80(4) ?
O13 K1 O10 . . 57.87(5) ?
O1 K1 O10 . . 148.41(5) ?
O7 K1 O10 . . 56.55(5) ?
O16 K1 O10 . . 110.42(5) ?
O4 K1 O10 . . 108.14(5) ?
O13 K1 Cl11 . . 87.16(4) ?
O1 K1 Cl11 . . 83.24(4) ?
O7 K1 Cl11 . . 138.60(4) ?
O16 K1 Cl11 . . 75.72(3) ?
O4 K1 Cl11 . . 122.55(4) ?
O10 K1 Cl11 . . 124.54(4) ?
O13 K1 Cl12 . . 93.34(4) ?
O1 K1 Cl12 . . 132.86(4) ?
O7 K1 Cl12 . . 81.60(4) ?
O16 K1 Cl12 . . 129.73(4) ?
O4 K1 Cl12 . . 116.29(4) ?
O10 K1 Cl12 . . 78.16(4) ?
Cl11 K1 Cl12 . . 61.045(18) ?
O13 K1 Pt1 . . 65.66(4) ?
O1 K1 Pt1 . . 121.14(4) ?
O7 K1 Pt1 . . 116.72(4) ?
O16 K1 Pt1 . . 91.47(3) ?
O4 K1 Pt1 . . 149.24(3) ?
O10 K1 Pt1 . . 86.13(3) ?
Cl11 K1 Pt1 . . 38.567(13) ?
Cl12 K1 Pt1 . . 38.529(12) ?
C18 O1 C2 . . 111.94(19) ?
C18 O1 K1 . . 121.79(14) ?
C2 O1 K1 . . 122.46(15) ?
O1 C2 C3 . . 108.7(2) ?
O1 C2 H2A . . 110.0 ?
C3 C2 H2A . . 110.0 ?
O1 C2 H2B . . 110.0 ?
C3 C2 H2B . . 110.0 ?
H2A C2 H2B . . 108.3 ?
O4 C3 C2 . . 109.4(2) ?
O4 C3 H3A . . 109.8 ?
C2 C3 H3A . . 109.8 ?
O4 C3 H3B . . 109.8 ?
C2 C3 H3B . . 109.8 ?
H3A C3 H3B . . 108.2 ?
C5 O4 C3 . . 110.48(18) ?
C5 O4 K1 . . 106.86(13) ?
C3 O4 K1 . . 104.80(13) ?
O4 C5 C6 . . 109.07(19) ?
O4 C5 H5A . . 109.9 ?
C6 C5 H5A . . 109.9 ?
O4 C5 H5B . . 109.9 ?
C6 C5 H5B . . 109.9 ?
H5A C5 H5B . . 108.3 ?
O7 C6 C5 . . 108.24(19) ?
O7 C6 H6A . . 110.0 ?
C5 C6 H6A . . 110.0 ?
O7 C6 H6B . . 110.0 ?
C5 C6 H6B . . 110.0 ?
H6A C6 H6B . . 108.4 ?
C8 O7 C6 . . 112.15(17) ?
C8 O7 K1 . . 121.37(13) ?
C6 O7 K1 . . 120.09(13) ?
O7 C8 C9 . . 108.00(19) ?
O7 C8 H8A . . 110.1 ?
C9 C8 H8A . . 110.1 ?
O7 C8 H8B . . 110.1 ?
C9 C8 H8B . . 110.1 ?
H8A C8 H8B . . 108.4 ?
O10 C9 C8 . . 108.6(2) ?
O10 C9 H9A . . 110.0 ?
C8 C9 H9A . . 110.0 ?
O10 C9 H9B . . 110.0 ?
C8 C9 H9B . . 110.0 ?
H9A C9 H9B . . 108.4 ?
C9 O10 C11 . . 112.47(18) ?
C9 O10 K1 . . 105.89(13) ?
C11 O10 K1 . . 100.74(14) ?
O10 C11 C12 . . 108.8(2) ?
O10 C11 H11A . . 109.9 ?
C12 C11 H11A . . 109.9 ?
O10 C11 H11B . . 109.9 ?
C12 C11 H11B . . 109.9 ?
H11A C11 H11B . . 108.3 ?
O13 C12 C11 . . 109.4(2) ?
O13 C12 H12A . . 109.8 ?
C11 C12 H12A . . 109.8 ?
O13 C12 H12B . . 109.8 ?
C11 C12 H12B . . 109.8 ?
H12A C12 H12B . . 108.2 ?
C12 O13 C14 . . 112.59(18) ?
C12 O13 K1 . . 123.21(13) ?
C14 O13 K1 . . 122.96(13) ?
O13 C14 C15 . . 109.26(19) ?
O13 C14 H14A . . 109.8 ?
C15 C14 H14A . . 109.8 ?
O13 C14 H14B . . 109.8 ?
C15 C14 H14B . . 109.8 ?
H14A C14 H14B . . 108.3 ?
O16 C15 C14 . . 109.10(19) ?
O16 C15 H15A . . 109.9 ?
C14 C15 H15A . . 109.9 ?
O16 C15 H15B . . 109.9 ?
C14 C15 H15B . . 109.9 ?
H15A C15 H15B . . 108.3 ?
C17 O16 C15 . . 110.55(17) ?
C17 O16 K1 . . 105.76(13) ?
C15 O16 K1 . . 104.60(12) ?
O16 C17 C18 . . 109.66(19) ?
O16 C17 H17A . . 109.7 ?
C18 C17 H17A . . 109.7 ?
O16 C17 H17B . . 109.7 ?
C18 C17 H17B . . 109.7 ?
H17A C17 H17B . . 108.2 ?
O1 C18 C17 . . 108.61(19) ?
O1 C18 H18A . . 110.0 ?
C17 C18 H18A . . 110.0 ?
O1 C18 H18B . . 110.0 ?
C17 C18 H18B . . 110.0 ?
H18A C18 H18B . . 108.3 ?

loop_
_geom_bond_atom_site_label_1
_geom_bond_atom_site_label_2
_geom_bond_site_symmetry_2
_geom_bond_distance
_geom_bond_publ_flag
Pt1 Cl11 3_656 2.3050(6) ?
Pt1 Cl11 . 2.3050(6) ?
Pt1 Cl12 3_656 2.3121(5) ?
Pt1 Cl12 . 2.3121(5) ?
Cl11 K1 . 3.1581(8) ?
Cl12 K1 . 3.2242(8) ?
K1 O13 . 2.7535(16) ?
K1 O1 . 2.8296(18) ?
K1 O7 . 2.8965(16) ?
K1 O16 . 2.9687(17) ?
K1 O4 . 3.0014(17) ?
K1 O10 . 3.0351(18) ?
O1 C18 . 1.419(3) ?
O1 C2 . 1.425(3) ?
C2 C3 . 1.487(4) ?
C2 H2A . 0.9900 ?
C2 H2B . 0.9900 ?
C3 O4 . 1.427(3) ?
C3 H3A . 0.9900 ?
C3 H3B . 0.9900 ?
O4 C5 . 1.426(3) ?
C5 C6 . 1.493(4) ?
C5 H5A . 0.9900 ?
C5 H5B . 0.9900 ?
C6 O7 . 1.431(3) ?
C6 H6A . 0.9900 ?
C6 H6B . 0.9900 ?
O7 C8 . 1.419(3) ?
C8 C9 . 1.494(3) ?
C8 H8A . 0.9900 ?
C8 H8B . 0.9900 ?
C9 O10 . 1.419(3) ?
C9 H9A . 0.9900 ?
C9 H9B . 0.9900 ?
O10 C11 . 1.433(3) ?
C11 C12 . 1.497(3) ?
C11 H11A . 0.9900 ?
C11 H11B . 0.9900 ?
C12 O13 . 1.414(3) ?
C12 H12A . 0.9900 ?
C12 H12B . 0.9900 ?
O13 C14 . 1.425(3) ?
C14 C15 . 1.496(4) ?
C14 H14A . 0.9900 ?
C14 H14B . 0.9900 ?
C15 O16 . 1.434(3) ?
C15 H15A . 0.9900 ?
C15 H15B . 0.9900 ?
O16 C17 . 1.424(3) ?
C17 C18 . 1.500(3) ?
C17 H17A . 0.9900 ?
C17 H17B . 0.9900 ?
C18 H18A . 0.9900 ?
C18 H18B . 0.9900 ?

loop_
_geom_hbond_atom_site_label_D
_geom_hbond_atom_site_label_H
_geom_hbond_atom_site_label_A
_geom_hbond_site_symmetry_A
_geom_hbond_distance_DH
_geom_hbond_distance_HA
_geom_hbond_distance_DA
_geom_hbond_angle_DHA
C5 H5B O10 2_545 0.99 2.57 3.318(3) 133
C11 H11A Cl11 3_656 0.99 2.80 3.678(3) 148
C17 H17A Cl11 . 0.99 2.81 3.643(3) 142

loop_
_geom_torsion_atom_site_label_1
_geom_torsion_atom_site_label_2
_geom_torsion_atom_site_label_3
_geom_torsion_atom_site_label_4
_geom_torsion_site_symmetry_1
_geom_torsion_site_symmetry_2
_geom_torsion_site_symmetry_3
_geom_torsion_site_symmetry_4
_geom_torsion
_geom_torsion_publ_flag
Cl12 Pt1 Cl11 K1 3_656 . . . -124.86(2) ?
Cl12 Pt1 Cl11 K1 . . . . 55.14(2) ?
K1 Pt1 Cl11 K1 3_656 . . . 180.0 ?
Cl11 Pt1 Cl12 K1 3_656 . . . 126.21(2) ?
Cl11 Pt1 Cl12 K1 . . . . -53.79(2) ?
K1 Pt1 Cl12 K1 3_656 . . . 180.0 ?
Pt1 Cl11 K1 O13 . . . . 53.14(4) ?
Pt1 Cl11 K1 O1 . . . . 169.70(4) ?
Pt1 Cl11 K1 O7 . . . . -70.62(6) ?
Pt1 Cl11 K1 O16 . . . . 111.20(4) ?
Pt1 Cl11 K1 O4 . . . . -146.57(4) ?
Pt1 Cl11 K1 O10 . . . . 6.02(5) ?
Pt1 Cl11 K1 Cl12 . . . . -42.255(17) ?
Pt1 Cl12 K1 O13 . . . . -42.60(4) ?
Pt1 Cl12 K1 O1 . . . . 88.11(6) ?
Pt1 Cl12 K1 O7 . . . . -156.22(4) ?
Pt1 Cl12 K1 O16 . . . . 8.02(5) ?
Pt1 Cl12 K1 O4 . . . . 156.66(4) ?
Pt1 Cl12 K1 O10 . . . . -98.79(4) ?
Pt1 Cl12 K1 Cl11 . . . . 42.298(17) ?
Cl11 Pt1 K1 O13 3_656 . . . 61.30(4) ?
Cl11 Pt1 K1 O13 . . . . -118.70(4) ?
Cl12 Pt1 K1 O13 3_656 . . . -47.88(4) ?
Cl12 Pt1 K1 O13 . . . . 132.12(4) ?
Cl11 Pt1 K1 O1 3_656 . . . 168.03(5) ?
Cl11 Pt1 K1 O1 . . . . -11.97(5) ?
Cl12 Pt1 K1 O1 3_656 . . . 58.86(5) ?
Cl12 Pt1 K1 O1 . . . . -121.14(5) ?
Cl11 Pt1 K1 O7 3_656 . . . -44.30(4) ?
Cl11 Pt1 K1 O7 . . . . 135.70(4) ?
Cl12 Pt1 K1 O7 3_656 . . . -153.47(4) ?
Cl12 Pt1 K1 O7 . . . . 26.53(4) ?
Cl11 Pt1 K1 O16 3_656 . . . 115.33(4) ?
Cl11 Pt1 K1 O16 . . . . -64.67(4) ?
Cl12 Pt1 K1 O16 3_656 . . . 6.16(4) ?
Cl12 Pt1 K1 O16 . . . . -173.84(4) ?
Cl11 Pt1 K1 O4 3_656 . . . -114.81(7) ?
Cl11 Pt1 K1 O4 . . . . 65.19(7) ?
Cl12 Pt1 K1 O4 3_656 . . . 136.02(7) ?
Cl12 Pt1 K1 O4 . . . . -43.98(7) ?
Cl11 Pt1 K1 O10 3_656 . . . 4.97(4) ?
Cl11 Pt1 K1 O10 . . . . -175.03(4) ?
Cl12 Pt1 K1 O10 3_656 . . . -104.20(4) ?
Cl12 Pt1 K1 O10 . . . . 75.80(4) ?
Cl11 Pt1 K1 Cl11 3_656 . . . 180.0 ?
Cl12 Pt1 K1 Cl11 3_656 . . . 70.83(3) ?
Cl12 Pt1 K1 Cl11 . . . . -109.17(3) ?
Cl11 Pt1 K1 Cl12 3_656 . . . -70.83(3) ?
Cl11 Pt1 K1 Cl12 . . . . 109.17(3) ?
Cl12 Pt1 K1 Cl12 3_656 . . . 180.0 ?
O13 K1 O1 C18 . . . . 9.94(18) ?
O7 K1 O1 C18 . . . . 145.56(16) ?
O16 K1 O1 C18 . . . . 3.80(16) ?
O4 K1 O1 C18 . . . . 150.31(19) ?
O10 K1 O1 C18 . . . . 80.21(19) ?
Cl11 K1 O1 C18 . . . . -73.56(17) ?
Cl12 K1 O1 C18 . . . . -112.74(17) ?
Pt1 K1 O1 C18 . . . . -66.08(18) ?
O13 K1 O1 C2 . . . . -146.29(18) ?
O7 K1 O1 C2 . . . . -10.7(2) ?
O16 K1 O1 C2 . . . . -152.4(2) ?
O4 K1 O1 C2 . . . . -5.93(17) ?
O10 K1 O1 C2 . . . . -76.0(2) ?
Cl11 K1 O1 C2 . . . . 130.20(18) ?
Cl12 K1 O1 C2 . . . . 91.02(19) ?
Pt1 K1 O1 C2 . . . . 137.69(17) ?
C18 O1 C2 C3 . . . . 177.7(2) ?
K1 O1 C2 C3 . . . . -24.0(3) ?
O1 C2 C3 O4 . . . . 62.9(3) ?
C2 C3 O4 C5 . . . . 178.7(2) ?
C2 C3 O4 K1 . . . . -66.5(2) ?
O13 K1 O4 C5 . . . . -117.68(14) ?
O1 K1 O4 C5 . . . . 153.03(15) ?
O7 K1 O4 C5 . . . . -32.10(13) ?
O16 K1 O4 C5 . . . . -177.58(13) ?
O10 K1 O4 C5 . . . . -58.19(14) ?
Cl11 K1 O4 C5 . . . . 98.30(14) ?
Cl12 K1 O4 C5 . . . . 27.28(14) ?
Pt1 K1 O4 C5 . . . . 56.12(16) ?
O13 K1 O4 C3 . . . . 125.05(14) ?
O1 K1 O4 C3 . . . . 35.76(13) ?
O7 K1 O4 C3 . . . . -149.37(15) ?
O16 K1 O4 C3 . . . . 65.15(14) ?
O10 K1 O4 C3 . . . . -175.46(13) ?
Cl11 K1 O4 C3 . . . . -18.98(15) ?
Cl12 K1 O4 C3 . . . . -89.99(14) ?
Pt1 K1 O4 C3 . . . . -61.15(16) ?
C3 O4 C5 C6 . . . . 178.7(2) ?
K1 O4 C5 C6 . . . . 65.2(2) ?
O4 C5 C6 O7 . . . . -67.1(2) ?
C5 C6 O7 C8 . . . . -175.16(19) ?
C5 C6 O7 K1 . . . . 32.5(2) ?
O13 K1 O7 C8 . . . . -9.37(17) ?
O1 K1 O7 C8 . . . . -145.94(15) ?
O16 K1 O7 C8 . . . . -77.71(18) ?
O4 K1 O7 C8 . . . . -150.68(17) ?
O10 K1 O7 C8 . . . . -0.74(15) ?
Cl11 K1 O7 C8 . . . . 105.42(16) ?
Cl12 K1 O7 C8 . . . . 80.57(15) ?
Pt1 K1 O7 C8 . . . . 64.24(16) ?
O13 K1 O7 C6 . . . . 140.35(15) ?
O1 K1 O7 C6 . . . . 3.78(17) ?
O16 K1 O7 C6 . . . . 72.01(18) ?
O4 K1 O7 C6 . . . . -0.96(14) ?
O10 K1 O7 C6 . . . . 148.99(17) ?
Cl11 K1 O7 C6 . . . . -104.86(15) ?
Cl12 K1 O7 C6 . . . . -129.71(15) ?
Pt1 K1 O7 C6 . . . . -146.04(14) ?
C6 O7 C8 C9 . . . . 177.23(18) ?
K1 O7 C8 C9 . . . . -30.9(2) ?
O7 C8 C9 O10 . . . . 67.2(2) ?
C8 C9 O10 C11 . . . . -175.79(19) ?
C8 C9 O10 K1 . . . . -66.67(19) ?
O13 K1 O10 C9 . . . . -155.60(15) ?
O1 K1 O10 C9 . . . . 116.38(15) ?
O7 K1 O10 C9 . . . . 33.73(13) ?
O16 K1 O10 C9 . . . . 177.81(13) ?
O4 K1 O10 C9 . . . . 60.09(14) ?
Cl11 K1 O10 C9 . . . . -95.81(14) ?
Cl12 K1 O10 C9 . . . . -53.96(13) ?
Pt1 K1 O10 C9 . . . . -92.05(14) ?
O13 K1 O10 C11 . . . . -38.31(12) ?
O1 K1 O10 C11 . . . . -126.33(14) ?
O7 K1 O10 C11 . . . . 151.03(14) ?
O16 K1 O10 C11 . . . . -64.89(13) ?
O4 K1 O10 C11 . . . . 177.39(12) ?
Cl11 K1 O10 C11 . . . . 21.48(14) ?
Cl12 K1 O10 C11 . . . . 63.34(12) ?
Pt1 K1 O10 C11 . . . . 25.24(12) ?
C9 O10 C11 C12 . . . . -179.93(19) ?
K1 O10 C11 C12 . . . . 67.74(19) ?
O10 C11 C12 O13 . . . . -63.7(3) ?
C11 C12 O13 C14 . . . . -172.2(2) ?
C11 C12 O13 K1 . . . . 20.3(3) ?
O1 K1 O13 C12 . . . . 154.05(15) ?
O7 K1 O13 C12 . . . . 18.17(17) ?
O16 K1 O13 C12 . . . . 160.16(17) ?
O4 K1 O13 C12 . . . . 84.84(18) ?
O10 K1 O13 C12 . . . . 9.66(15) ?
Cl11 K1 O13 C12 . . . . -124.88(16) ?
Cl12 K1 O13 C12 . . . . -64.12(16) ?
Pt1 K1 O13 C12 . . . . -91.68(16) ?
O1 K1 O13 C14 . . . . -12.20(18) ?
O7 K1 O13 C14 . . . . -148.08(16) ?
O16 K1 O13 C14 . . . . -6.10(16) ?
O4 K1 O13 C14 . . . . -81.41(19) ?
O10 K1 O13 C14 . . . . -156.59(18) ?
Cl11 K1 O13 C14 . . . . 68.87(17) ?
Cl12 K1 O13 C14 . . . . 129.63(16) ?
Pt1 K1 O13 C14 . . . . 102.06(17) ?
C12 O13 C14 C15 . . . . 169.0(2) ?
K1 O13 C14 C15 . . . . -23.4(3) ?
O13 C14 C15 O16 . . . . 61.2(3) ?
C14 C15 O16 C17 . . . . -177.82(19) ?
C14 C15 O16 K1 . . . . -64.41(19) ?
O13 K1 O16 C17 . . . . 152.14(14) ?
O1 K1 O16 C17 . . . . -34.35(12) ?
O7 K1 O16 C17 . . . . -121.28(14) ?
O4 K1 O16 C17 . . . . -63.50(13) ?
O10 K1 O16 C17 . . . . 178.56(12) ?
Cl11 K1 O16 C17 . . . . 56.59(12) ?
Cl12 K1 O16 C17 . . . . 87.15(13) ?
Pt1 K1 O16 C17 . . . . 92.14(12) ?
O13 K1 O16 C15 . . . . 35.36(13) ?
O1 K1 O16 C15 . . . . -151.12(15) ?
O7 K1 O16 C15 . . . . 121.95(14) ?
O4 K1 O16 C15 . . . . 179.72(13) ?
O10 K1 O16 C15 . . . . 61.79(14) ?
Cl11 K1 O16 C15 . . . . -60.19(13) ?
Cl12 K1 O16 C15 . . . . -29.62(15) ?
Pt1 K1 O16 C15 . . . . -24.63(13) ?
C15 O16 C17 C18 . . . . 177.84(19) ?
K1 O16 C17 C18 . . . . 65.16(19) ?
C2 O1 C18 C17 . . . . -175.5(2) ?
K1 O1 C18 C17 . . . . 26.0(3) ?
O16 C17 C18 O1 . . . . -63.0(3) ?
